data_4060050
loop_
_publ_author_name
'Tomoaki Tanase'
'Eri Goto'
'Hiroe Takenaka'
'Takashi Horiuchi'
'Yasuhiro Yamamoto'
'Junpei Kuwabara'
'Kohtaro Osakada'

_publ_section_title
;
 Cage-Type Hexanuclear Platinum(0) Clusters with Diphosphine and
 Isocyanide Ligands Encapsulating Two Mercury(0) Atoms
;
_journal_name_full Organometallics
_journal_page_first 234
_journal_page_last 244
_journal_paper_doi 10.1021/om049251x
_journal_volume 24
_journal_year 2005
_chemical_formula_moiety 'C144 H150 Hg2 N6 P6 Pt6 '
_chemical_formula_sum 'C144 H150 Hg2 N6 P6 Pt6'
_chemical_formula_weight 3722.37
_space_group_IT_number 15
_space_group_name_Hall '-C 2yc'
_space_group_name_H-M_alt 'C 1 2/c 1'
_symmetry_cell_setting monoclinic
_symmetry_Int_Tables_number 15
_symmetry_space_group_name_Hall '-C 2yc'
_symmetry_space_group_name_H-M 'C 1 2/c 1'
_cell_angle_alpha 90
_cell_angle_beta 115.6317(11)
_cell_angle_gamma 90
_cell_formula_units_Z 4
_cell_length_a 38.202(4)
_cell_length_b 14.8735(11)
_cell_length_c 30.618(3)
_cell_measurement_reflns_used 10093
_cell_measurement_temperature 153.1
_cell_measurement_theta_max 27.5
_cell_measurement_theta_min 3.0
_cell_volume 15685.0(26)
_computing_cell_refinement CrystalClear
_computing_data_collection CrystalClear
_computing_data_reduction CrystalStructure
_computing_molecular_graphics ORTEP-II
_computing_publication_material 'CrystalStructure 3.6.0'
_computing_structure_refinement CRYSTALS
_computing_structure_solution SIR92
_diffrn_detector_area_resol_mean 7.31
_diffrn_measured_fraction_theta_full 0.4676
_diffrn_measured_fraction_theta_max 0.3790
_diffrn_measurement_device_type 'Rigaku Mercury'
_diffrn_measurement_method \w
_diffrn_radiation_type 'Mo K\a'
_diffrn_radiation_wavelength 0.7107
_diffrn_reflns_av_R_equivalents 0.056
_diffrn_reflns_limit_h_max 28
_diffrn_reflns_limit_h_min -44
_diffrn_reflns_limit_k_max 13
_diffrn_reflns_limit_k_min -17
_diffrn_reflns_limit_l_max 37
_diffrn_reflns_limit_l_min -36
_diffrn_reflns_number 20519
_diffrn_reflns_theta_full 25.00
_diffrn_reflns_theta_max 27.11
_exptl_absorpt_coefficient_mu 7.367
_exptl_absorpt_correction_T_max 1.000
_exptl_absorpt_correction_T_min 0.612
_exptl_absorpt_correction_type multi-scan
_exptl_absorpt_process_details 'Jacobson, R. (1998) Private communication'
_exptl_crystal_colour colorless
_exptl_crystal_density_diffrn 1.576
_exptl_crystal_density_method 'not measured'
_exptl_crystal_description prism
_exptl_crystal_F_000 7096.00
_exptl_crystal_size_max 0.20
_exptl_crystal_size_mid 0.20
_exptl_crystal_size_min 0.20
_refine_diff_density_max 1.86
_refine_diff_density_min -1.45
_refine_ls_extinction_coef 31.9(17)
_refine_ls_extinction_method 'Larson (1970) Crystallographic Computing eq. 22'
_refine_ls_goodness_of_fit_ref 1.183
_refine_ls_hydrogen_treatment refall
_refine_ls_number_parameters 418
_refine_ls_number_reflns 3688
_refine_ls_R_factor_gt 0.0840
_refine_ls_shift/su_max 0.0300
_refine_ls_structure_factor_coef F
_refine_ls_weighting_details 'w = 1/[0.0001Fo^2^ + 3.0000\s(Fo^2^) + 0.5000]'
_refine_ls_weighting_scheme calc
_refine_ls_wR_factor_ref 0.0890
_reflns_number_gt 3688
_reflns_number_total 6775
_reflns_threshold_expression F^2^>2.0\s(F^2^)
_cod_original_formula_sum 'C144 H150 Hg2 N6 P6 Pt6 '
_cod_database_code 4060050

loop_
_symmetry_equiv_pos_site_id
_symmetry_equiv_pos_as_xyz
1 +X,+Y,+Z
2 -X,+Y,1/2-Z
3 -X,-Y,-Z
4 +X,-Y,1/2+Z
5 1/2+X,1/2+Y,+Z
6 1/2-X,1/2+Y,1/2-Z
7 1/2-X,1/2-Y,-Z
8 1/2+X,1/2-Y,1/2+Z

loop_
_atom_site_label
_atom_site_type_symbol
_atom_site_fract_x
_atom_site_fract_y
_atom_site_fract_z
_atom_site_U_iso_or_equiv
_atom_site_adp_type
_atom_site_occupancy
_atom_site_symmetry_multiplicity
_atom_site_calc_flag
_atom_site_refinement_flags
Hg(1) Hg 0.03771(6) -0.0359(2) 0.28854(7) 0.0550(7) Uani 1.00 1 d .
Pt(1) Pt 0.11137(6) 0.0467(1) 0.35520(7) 0.0387(7) Uani 1.00 1 d .
Pt(2) Pt 0.07269(6) -0.0512(2) 0.39175(7) 0.0458(7) Uani 1.00 1 d .
Pt(3) Pt 0.11149(7) -0.1309(1) 0.34978(8) 0.0460(8) Uani 1.00 1 d .
P(1) P 0.1207(4) 0.1858(10) 0.3337(6) 0.066(6) Uani 1.00 1 d .
P(2) P 0.0356(4) -0.0568(8) 0.4308(4) 0.040(4) Uani 1.00 1 d .
P(3) P 0.1247(5) -0.2534(10) 0.3194(6) 0.057(6) Uani 1.00 1 d .
N(1) N 0.0953(12) 0.131(3) 0.436(2) 0.061(13) Uiso 1.00 1 d .
N(2) N 0.0923(11) -0.251(3) 0.420(1) 0.050(12) Uiso 1.00 1 d .
N(3) N 0.1672(12) -0.045(3) 0.3274(13) 0.063(12) Uiso 1.00 1 d .
C(1) C 0.083(1) 0.099(3) 0.398(2) 0.04(2) Uiso 1.00 1 d .
C(2) C 0.090(2) -0.181(4) 0.398(2) 0.07(2) Uiso 1.00 1 d .
C(3) C 0.1419(11) -0.041(3) 0.3370(13) 0.019(10) Uiso 1.00 1 d .
C(11) C 0.111(2) 0.185(4) 0.474(2) 0.08(2) Uiso 1.00 1 d .
C(12) C 0.092(2) 0.271(4) 0.482(2) 0.06(2) Uiso 1.00 1 d .
C(13) C 0.108(1) 0.323(3) 0.517(2) 0.05(2) Uiso 1.00 1 d .
C(14) C 0.143(2) 0.300(4) 0.557(2) 0.08(2) Uiso 1.00 1 d .
C(15) C 0.159(2) 0.219(4) 0.555(2) 0.10(2) Uiso 1.00 1 d .
C(16) C 0.144(2) 0.152(3) 0.514(2) 0.05(2) Uiso 1.00 1 d .
C(17) C 0.050(1) 0.298(3) 0.434(2) 0.08(2) Uiso 1.00 1 d .
C(18) C 0.1634(12) 0.071(3) 0.512(2) 0.05(2) Uiso 1.00 1 d .
C(21) C 0.114(2) -0.330(5) 0.442(3) 0.11(3) Uiso 1.00 1 d .
C(22) C 0.092(2) -0.416(4) 0.433(2) 0.08(2) Uiso 1.00 1 d .
C(23) C 0.119(2) -0.481(4) 0.454(2) 0.10(2) Uiso 1.00 1 d .
C(24) C 0.161(2) -0.469(5) 0.472(2) 0.13(3) Uiso 1.00 1 d .
C(25) C 0.174(2) -0.377(5) 0.489(3) 0.12(3) Uiso 1.00 1 d .
C(26) C 0.150(2) -0.314(5) 0.467(3) 0.11(3) Uiso 1.00 1 d .
C(27) C 0.0520(12) -0.404(3) 0.407(2) 0.04(1) Uiso 1.00 1 d .
C(28) C 0.171(2) -0.223(4) 0.473(2) 0.09(2) Uiso 1.00 1 d .
C(31) C 0.202(1) 0.020(3) 0.335(2) 0.05(2) Uiso 1.00 1 d .
C(32) C 0.212(2) 0.046(4) 0.299(2) 0.07(2) Uiso 1.00 1 d .
C(33) C 0.238(2) 0.099(4) 0.304(2) 0.09(2) Uiso 1.00 1 d .
C(34) C 0.268(1) 0.140(3) 0.347(2) 0.05(1) Uiso 1.00 1 d .
C(35) C 0.2587(13) 0.114(3) 0.389(2) 0.04(1) Uiso 1.00 1 d .
C(36) C 0.233(2) 0.052(4) 0.382(2) 0.07(2) Uiso 1.00 1 d .
C(37) C 0.181(2) 0.016(4) 0.246(2) 0.12(2) Uiso 1.00 1 d .
C(38) C 0.224(2) 0.020(4) 0.430(2) 0.10(2) Uiso 1.00 1 d .
C(41) C 0.125(1) 0.178(3) 0.274(2) 0.05(2) Uiso 1.00 1 d .
C(42) C 0.0040(12) 0.040(3) 0.418(2) 0.05(1) Uiso 1.00 1 d .
C(43) C -0.029(1) 0.055(4) 0.364(2) 0.08(2) Uiso 1.00 1 d .
C(44) C -0.049(2) 0.135(4) 0.359(2) 0.10(2) Uiso 1.00 1 d .
C(45) C -0.089(1) 0.156(3) 0.317(2) 0.07(2) Uiso 1.00 1 d .
C(46) C -0.0859(13) 0.150(3) 0.269(2) 0.04(1) Uiso 1.00 1 d .
C(47) C 0.086(3) -0.336(6) 0.299(3) 0.19(4) Uiso 1.00 1 d .
C(48) C 0.058(3) -0.348(6) 0.267(3) 0.19(4) Uiso 1.00 1 d .
C(49) C 0.018(2) -0.328(5) 0.260(3) 0.18(4) Uiso 1.00 1 d .
C(111) C 0.1639(11) 0.234(2) 0.372(1) 0.017(11) Uiso 1.00 1 d .
C(112) C 0.1697(13) 0.244(3) 0.420(2) 0.037(13) Uiso 1.00 1 d .
C(113) C 0.204(2) 0.296(4) 0.458(2) 0.08(2) Uiso 1.00 1 d .
C(114) C 0.227(2) 0.324(4) 0.444(2) 0.08(2) Uiso 1.00 1 d .
C(115) C 0.225(2) 0.318(3) 0.399(2) 0.06(2) Uiso 1.00 1 d .
C(116) C 0.193(2) 0.268(4) 0.360(2) 0.08(2) Uiso 1.00 1 d .
C(121) C 0.088(2) 0.270(4) 0.323(2) 0.06(2) Uiso 1.00 1 d .
C(122) C 0.090(2) 0.357(3) 0.328(2) 0.06(2) Uiso 1.00 1 d .
C(123) C 0.060(2) 0.424(5) 0.324(2) 0.12(3) Uiso 1.00 1 d .
C(124) C 0.0213(12) 0.374(3) 0.3093(13) 0.022(11) Uiso 1.00 1 d .
C(125) C 0.015(2) 0.289(4) 0.310(2) 0.10(2) Uiso 1.00 1 d .
C(126) C 0.046(1) 0.232(3) 0.315(2) 0.05(2) Uiso 1.00 1 d .
C(211) C 0.0646(11) -0.042(3) 0.4967(13) 0.029(11) Uiso 1.00 1 d .
C(212) C 0.0887(12) -0.128(3) 0.520(2) 0.038(13) Uiso 1.00 1 d .
C(213) C 0.116(2) -0.110(4) 0.567(2) 0.07(2) Uiso 1.00 1 d .
C(214) C 0.117(2) -0.031(4) 0.591(2) 0.08(2) Uiso 1.00 1 d .
C(215) C 0.0959(13) 0.037(4) 0.569(2) 0.05(1) Uiso 1.00 1 d .
C(216) C 0.0679(11) 0.038(3) 0.5239(13) 0.028(11) Uiso 1.00 1 d .
C(221) C 0.0044(13) -0.153(3) 0.422(2) 0.03(1) Uiso 1.00 1 d .
C(222) C -0.004(2) -0.183(3) 0.454(2) 0.06(2) Uiso 1.00 1 d .
C(223) C -0.031(2) -0.246(4) 0.452(2) 0.09(2) Uiso 1.00 1 d .
C(224) C -0.044(2) -0.292(4) 0.412(2) 0.09(2) Uiso 1.00 1 d .
C(225) C -0.036(2) -0.270(4) 0.377(2) 0.09(2) Uiso 1.00 1 d .
C(226) C -0.006(2) -0.190(3) 0.380(2) 0.07(2) Uiso 1.00 1 d .
C(311) C 0.1330(11) -0.242(3) 0.267(1) 0.017(11) Uiso 1.00 1 d .
C(312) C 0.113(2) -0.179(3) 0.231(2) 0.06(2) Uiso 1.00 1 d .
C(313) C 0.117(2) -0.153(4) 0.191(2) 0.10(2) Uiso 1.00 1 d .
C(314) C 0.136(1) -0.213(4) 0.174(2) 0.07(2) Uiso 1.00 1 d .
C(315) C 0.156(2) -0.293(4) 0.207(2) 0.07(2) Uiso 1.00 1 d .
C(316) C 0.151(2) -0.296(4) 0.250(2) 0.07(2) Uiso 1.00 1 d .
C(327) C 0.169(2) -0.299(5) 0.352(2) 0.18(2) Uiso 1.00 1 d .
C(328) C 0.206(2) -0.260(3) 0.375(2) 0.18(2) Uiso 1.00 1 d .
C(329) C 0.237(1) -0.310(5) 0.408(2) 0.18(2) Uiso 1.00 1 d .
C(330) C 0.231(2) -0.399(5) 0.418(2) 0.18(2) Uiso 1.00 1 d .
C(331) C 0.194(2) -0.438(3) 0.395(2) 0.18(2) Uiso 1.00 1 d .
C(332) C 0.163(1) -0.388(5) 0.362(2) 0.18(2) Uiso 1.00 1 d .
H(1) H 0.1516 0.2168 0.4298 0.045 Uiso 1.00 1 c R
H(2) H 0.2064 0.3054 0.4902 0.094 Uiso 1.00 1 c R
H(3) H 0.2486 0.3539 0.4680 0.091 Uiso 1.00 1 c R
H(4) H 0.2439 0.3462 0.3918 0.076 Uiso 1.00 1 c R
H(5) H 0.1924 0.2599 0.3291 0.097 Uiso 1.00 1 c R
H(6) H 0.1146 0.3821 0.3342 0.072 Uiso 1.00 1 c R
H(7) H 0.0635 0.4865 0.3295 0.146 Uiso 1.00 1 c R
H(8) H -0.0012 0.4112 0.2979 0.026 Uiso 1.00 1 c R
H(9) H -0.0094 0.2668 0.3075 0.119 Uiso 1.00 1 c R
H(10) H 0.0414 0.1693 0.3131 0.058 Uiso 1.00 1 c R
H(11) H 0.0852 -0.1851 0.5043 0.046 Uiso 1.00 1 c R
H(12) H 0.1351 -0.1545 0.5833 0.081 Uiso 1.00 1 c R
H(13) H 0.1348 -0.0257 0.6239 0.100 Uiso 1.00 1 c R
H(14) H 0.1005 0.0916 0.5863 0.061 Uiso 1.00 1 c R
H(15) H 0.0512 0.0879 0.5109 0.034 Uiso 1.00 1 c R
H(16) H 0.0110 -0.1589 0.4853 0.070 Uiso 1.00 1 c R
H(17) H -0.0396 -0.2543 0.4765 0.104 Uiso 1.00 1 c R
H(18) H -0.0609 -0.3421 0.4079 0.110 Uiso 1.00 1 c R
H(19) H -0.0473 -0.3037 0.3473 0.107 Uiso 1.00 1 c R
H(20) H 0.0020 -0.1730 0.3556 0.085 Uiso 1.00 1 c R
H(21) H 0.0932 -0.1492 0.2356 0.077 Uiso 1.00 1 c R
H(22) H 0.1078 -0.0969 0.1761 0.117 Uiso 1.00 1 c R
H(23) H 0.1365 -0.2044 0.1438 0.086 Uiso 1.00 1 c R
H(24) H 0.1708 -0.3363 0.1992 0.088 Uiso 1.00 1 c R
H(25) H 0.1626 -0.3462 0.2707 0.086 Uiso 1.00 1 c R
H(26) H 0.2396 0.1161 0.2752 0.111 Uiso 1.00 1 c R
H(27) H 0.2891 0.1759 0.3493 0.056 Uiso 1.00 1 c R
H(28) H 0.2717 0.1430 0.4192 0.049 Uiso 1.00 1 c R
H(29) H 0.1893 -0.0406 0.2399 0.147 Uiso 1.00 1 c R
H(30) H 0.1802 0.0595 0.2229 0.147 Uiso 1.00 1 c R
H(31) H 0.1560 0.0097 0.2457 0.147 Uiso 1.00 1 c R
H(32) H 0.2085 0.0654 0.4350 0.116 Uiso 1.00 1 c R
H(33) H 0.2474 0.0119 0.4578 0.116 Uiso 1.00 1 c R
H(34) H 0.2090 -0.0346 0.4209 0.116 Uiso 1.00 1 c R
H(35) H 0.1096 -0.5382 0.4586 0.122 Uiso 1.00 1 c R
H(36) H 0.1780 -0.5158 0.4727 0.152 Uiso 1.00 1 c R
H(37) H 0.1993 -0.3644 0.5147 0.149 Uiso 1.00 1 c R
H(38) H 0.0415 -0.3953 0.4299 0.049 Uiso 1.00 1 c R
H(39) H 0.0408 -0.4554 0.3878 0.049 Uiso 1.00 1 c R
H(40) H 0.0458 -0.3536 0.3860 0.049 Uiso 1.00 1 c R
H(41) H 0.1785 -0.2097 0.4478 0.110 Uiso 1.00 1 c R
H(42) H 0.1941 -0.2231 0.5027 0.110 Uiso 1.00 1 c R
H(43) H 0.1534 -0.1783 0.4735 0.110 Uiso 1.00 1 c R
H(44) H 0.0959 0.3797 0.5168 0.059 Uiso 1.00 1 c R
H(45) H 0.1547 0.3391 0.5842 0.095 Uiso 1.00 1 c R
H(46) H 0.1818 0.2024 0.5821 0.124 Uiso 1.00 1 c R
H(47) H 0.0562 0.3373 0.4134 0.096 Uiso 1.00 1 c R
H(48) H 0.0331 0.3279 0.4443 0.096 Uiso 1.00 1 c R
H(49) H 0.0378 0.2459 0.4162 0.096 Uiso 1.00 1 c R
H(50) H 0.1523 0.0228 0.5220 0.062 Uiso 1.00 1 c R
H(51) H 0.1903 0.0757 0.5332 0.062 Uiso 1.00 1 c R
H(52) H 0.1588 0.0627 0.4793 0.062 Uiso 1.00 1 c R
H(53) H -0.0083 0.0370 0.4394 0.064 Uiso 1.00 1 c R
H(54) H 0.0202 0.0918 0.4260 0.064 Uiso 1.00 1 c R
H(55) H -0.0179 0.0547 0.3419 0.090 Uiso 1.00 1 c R
H(56) H -0.0473 0.0063 0.3564 0.090 Uiso 1.00 1 c R
H(57) H -0.0526 0.1406 0.3881 0.116 Uiso 1.00 1 c R
H(58) H -0.0322 0.1805 0.3584 0.116 Uiso 1.00 1 c R
H(59) H -0.1080 0.1138 0.3171 0.085 Uiso 1.00 1 c R
H(60) H -0.0972 0.2150 0.3208 0.085 Uiso 1.00 1 c R
H(61) H 0.1001 -0.3906 0.3046 0.233 Uiso 1.00 1 c R
H(62) H 0.0761 -0.3281 0.3220 0.233 Uiso 1.00 1 c R
H(63) H 0.0612 -0.3230 0.2400 0.230 Uiso 1.00 1 c R
H(64) H 0.0577 -0.4121 0.2641 0.230 Uiso 1.00 1 c R
H(65) H -0.0770 0.2049 0.2620 0.052 Uiso 1.00 1 c R
H(66) H -0.0675 0.1036 0.2728 0.052 Uiso 1.00 1 c R
H(68) H 0.0222 -0.3424 0.2918 0.218 Uiso 1.00 1 c R
H(69) H 0.1514 0.1702 0.2803 0.058 Uiso 1.00 1 c R
H(70) H 0.1153 0.2320 0.2558 0.058 Uiso 1.00 1 c R
H(67) H 0.0217 -0.2652 0.2575 0.218 Uiso 1.00 1 c R
H(333) H 0.210(4) -0.200(3) 0.368(3) 0.18(2) Uiso 1.00 1 c .
H(334) H 0.262(2) -0.284(7) 0.424(3) 0.18(2) Uiso 1.00 1 c .
H(335) H 0.252(2) -0.433(7) 0.441(2) 0.18(2) Uiso 1.00 1 c .
H(336) H 0.190(3) -0.498(3) 0.402(3) 0.18(2) Uiso 1.00 1 c .
H(337) H 0.138(2) -0.414(8) 0.346(3) 0.18(2) Uiso 1.00 1 c .

loop_
_atom_site_aniso_label
_atom_site_aniso_U_11
_atom_site_aniso_U_22
_atom_site_aniso_U_33
_atom_site_aniso_U_12
_atom_site_aniso_U_13
_atom_site_aniso_U_23
Hg(1) 0.046(2) 0.066(2) 0.0355(13) -0.012(2) 0.0008(11) 0.012(1)
Pt(1) 0.036(1) 0.0363(13) 0.0359(13) -0.005(2) 0.0083(10) 0.0012(13)
Pt(2) 0.052(2) 0.050(1) 0.0327(13) -0.004(2) 0.0157(11) 0.0125(13)
Pt(3) 0.050(2) 0.040(1) 0.039(2) -0.008(1) 0.0108(13) 0.0023(13)
P(1) 0.018(10) 0.077(12) 0.061(12) -0.021(9) -0.023(8) 0.056(10)
P(2) 0.057(10) 0.026(9) 0.037(8) 0.001(8) 0.019(7) 0.008(7)
P(3) 0.083(13) 0.047(10) 0.050(11) -0.015(10) 0.038(10) -0.012(8)

loop_
_atom_type_symbol
_atom_type_description
_atom_type_scat_dispersion_real
_atom_type_scat_dispersion_imag
_atom_type_scat_source
C C 0.003 0.002
;
International Tables for Crystallography
(1992, Vol. C, Tables 4.2.6.8 and 6.1.1.4)
;
H H 0.000 0.000
;
International Tables for Crystallography
(1992, Vol. C, Table 6.1.1.4)
;
Hg Hg -2.389 9.227
;
International Tables for Crystallography
(1992, Vol. C, Tables 4.2.6.8 and 6.1.1.4)
;
N N 0.006 0.003
;
International Tables for Crystallography
(1992, Vol. C, Tables 4.2.6.8 and 6.1.1.4)
;
P P 0.102 0.094
;
International Tables for Crystallography
(1992, Vol. C, Tables 4.2.6.8 and 6.1.1.4)
;
Pt Pt -1.703 8.390
;
International Tables for Crystallography
(1992, Vol. C, Tables 4.2.6.8 and 6.1.1.4)
;

loop_
_geom_angle_atom_site_label_1
_geom_angle_atom_site_label_2
_geom_angle_atom_site_label_3
_geom_angle
_geom_angle_site_symmetry_2
_geom_angle_site_symmetry_3
Pt(1) Hg(1) Hg(1) 154.8(1) . 55502
Pt(2) Hg(1) Hg(1) 138.0(1) . 55502
Pt(3) Hg(1) Hg(1) 150.5(1) . 55502
Hg(1) Pt(1) Pt(2) 61.36(8) . .
Pt(2) Hg(1) Pt(1) 54.25(7) . .
Hg(1) Pt(1) Pt(3) 64.28(8) . .
Pt(3) Hg(1) Pt(1) 53.14(6) . .
Hg(1) Pt(1) C(3) 91(1) . .
Hg(1) Pt(1) P(1) 114.1(3) . .
Hg(1) Pt(1) C(1) 89(1) . .
Hg(1) Pt(2) Pt(1) 64.39(8) . .
Hg(1) Pt(2) Pt(3) 65.67(8) . .
Pt(3) Hg(1) Pt(2) 53.43(8) . .
Hg(1) Pt(2) C(1) 89(1) . .
Hg(1) Pt(2) P(2) 119.9(3) . .
Hg(1) Pt(2) C(2) 99(1) . .
Hg(1) Pt(3) Pt(1) 62.59(7) . .
Hg(1) Pt(3) Pt(2) 60.90(8) . .
Hg(1) Pt(3) C(3) 91(1) . .
Hg(1) Pt(3) C(2) 93(1) . .
Hg(1) Pt(3) P(3) 117.0(4) . .
Pt(1) Pt(2) Pt(3) 60.29(9) . .
Pt(3) Pt(1) Pt(2) 59.6(1) . .
C(3) Pt(1) Pt(2) 105(1) . .
P(1) Pt(1) Pt(2) 145.1(5) . .
Pt(1) Pt(2) C(1) 51(1) . .
C(1) Pt(1) Pt(2) 54(1) . .
Pt(1) Pt(2) P(2) 148.7(3) . .
Pt(1) Pt(2) C(2) 110(2) . .
Pt(1) Pt(3) Pt(2) 60.15(9) . .
Pt(1) Pt(3) C(3) 48(1) . .
C(3) Pt(1) Pt(3) 46(1) . .
P(1) Pt(1) Pt(3) 153.7(5) . .
C(1) Pt(1) Pt(3) 114(1) . .
Pt(1) Pt(3) C(2) 107(1) . .
Pt(1) Pt(3) P(3) 149.3(5) . .
C(3) Pt(1) P(1) 109(1) . .
C(1) Pt(1) P(1) 91(1) . .
Pt(1) P(1) C(41) 108(1) . .
Pt(1) P(1) C(111) 114(1) . .
Pt(1) P(1) C(121) 122(2) . .
Pt(1) C(1) Pt(2) 73(1) . .
C(3) Pt(1) C(1) 155(1) . .
Pt(1) C(1) N(1) 131(4) . .
Pt(1) C(3) Pt(3) 85(1) . .
Pt(1) C(3) N(3) 142(3) . .
Pt(2) Pt(3) C(3) 107(1) . .
C(1) Pt(2) Pt(3) 111(1) . .
P(2) Pt(2) Pt(3) 151.0(3) . .
Pt(2) Pt(3) C(2) 49(1) . .
C(2) Pt(2) Pt(3) 51(2) . .
Pt(2) Pt(3) P(3) 149.4(5) . .
C(1) Pt(2) P(2) 96(1) . .
C(2) Pt(2) P(2) 100(2) . .
Pt(2) P(2) C(42) 112(1) . .
Pt(2) P(2) C(211) 111(1) . .
Pt(2) P(2) C(221) 118(2) . .
Pt(2) C(1) N(1) 118(4) . .
C(2) Pt(2) C(1) 153(2) . .
Pt(2) C(2) Pt(3) 78(2) . .
Pt(2) C(2) N(2) 143(5) . .
C(3) Pt(3) P(3) 102(1) . .
C(2) Pt(3) P(3) 103(1) . .
Pt(3) P(3) C(47) 114(3) . .
Pt(3) P(3) C(311) 117(1) . .
Pt(3) P(3) C(327) 116(2) . .
C(3) Pt(3) C(2) 147(1) . .
Pt(3) C(2) N(2) 137(5) . .
Pt(3) C(3) N(3) 132(3) . .
C(111) P(1) C(41) 103(2) . .
C(121) P(1) C(41) 102(2) . .
P(1) C(41) C(46) 112(3) . 55502
C(121) P(1) C(111) 103(2) . .
P(1) C(111) C(112) 115(3) . .
P(1) C(111) C(116) 127(3) . .
P(1) C(121) C(126) 112(3) . .
P(1) C(121) C(122) 134(4) . .
C(211) P(2) C(42) 99(2) . .
C(221) P(2) C(42) 105(2) . .
P(2) C(42) C(43) 118(3) . .
C(221) P(2) C(211) 108(2) . .
P(2) C(211) C(212) 110(2) . .
P(2) C(211) C(216) 126(2) . .
P(2) C(221) C(226) 112(4) . .
P(2) C(221) C(222) 122(3) . .
C(311) P(3) C(47) 100(3) . .
C(327) P(3) C(47) 113(3) . .
P(3) C(47) C(48) 138(9) . .
C(327) P(3) C(311) 92(2) . .
P(3) C(311) C(312) 121(4) . .
P(3) C(311) C(316) 128(3) . .
P(3) C(327) C(328) 131(5) . .
P(3) C(327) C(332) 106(4) . .
C(11) N(1) C(1) 167(5) . .
N(1) C(11) C(12) 125(4) . .
N(1) C(11) C(16) 116(5) . .
C(21) N(2) C(2) 147(6) . .
N(2) C(21) C(22) 117(5) . .
N(2) C(21) C(26) 112(6) . .
C(31) N(3) C(3) 133(4) . .
N(3) C(31) C(32) 123(3) . .
N(3) C(31) C(36) 127(4) . .
C(16) C(11) C(12) 117(4) . .
C(11) C(12) C(17) 112(4) . .
C(11) C(12) C(13) 125(4) . .
C(11) C(16) C(18) 123(4) . .
C(11) C(16) C(15) 111(4) . .
C(17) C(12) C(13) 121(4) . .
C(12) C(13) C(14) 121(5) . .
C(13) C(14) C(15) 116(4) . .
C(14) C(15) C(16) 127(4) . .
C(15) C(16) C(18) 125(3) . .
C(21) C(22) C(23) 106(5) . .
C(26) C(21) C(22) 130(6) . .
C(21) C(22) C(27) 112(5) . .
C(21) C(26) C(25) 121(7) . .
C(21) C(26) C(28) 127(6) . .
C(27) C(22) C(23) 141(6) . .
C(22) C(23) C(24) 124(6) . .
C(23) C(24) C(25) 113(6) . .
C(24) C(25) C(26) 115(6) . .
C(25) C(26) C(28) 110(6) . .
C(36) C(31) C(32) 108(4) . .
C(31) C(32) C(37) 114(5) . .
C(31) C(32) C(33) 124(5) . .
C(31) C(36) C(38) 111(4) . .
C(31) C(36) C(35) 127(5) . .
C(37) C(32) C(33) 120(5) . .
C(32) C(33) C(34) 131(6) . .
C(33) C(34) C(35) 106(4) . .
C(34) C(35) C(36) 119(4) . .
C(35) C(36) C(38) 119(4) . .
C(41) C(46) C(45) 109(4) 55502 55502
C(42) C(43) C(44) 111(4) . .
C(43) C(44) C(45) 123(4) . .
C(44) C(45) C(46) 108(4) . .
C(45) C(46) C(41) 109(4) . 55502
C(46) C(41) P(1) 112(3) 55502 55502
C(47) C(48) C(49) 128(11) . .
C(48) C(49) C(49) 158(9) . 55502
C(49) C(49) C(48) 158(9) 55502 55502
C(116) C(111) C(112) 116(3) . .
C(111) C(112) C(113) 123(4) . .
C(111) C(116) C(115) 116(5) . .
C(112) C(113) C(114) 114(5) . .
C(113) C(114) C(115) 127(5) . .
C(114) C(115) C(116) 121(5) . .
C(126) C(121) C(122) 112(5) . .
C(121) C(122) C(123) 129(5) . .
C(121) C(126) C(125) 122(4) . .
C(122) C(123) C(124) 108(4) . .
C(123) C(124) C(125) 129(4) . .
C(124) C(125) C(126) 115(5) . .
C(216) C(211) C(212) 122(3) . .
C(211) C(212) C(213) 109(3) . .
C(211) C(216) C(215) 115(3) . .
C(212) C(213) C(214) 123(4) . .
C(213) C(214) C(215) 121(4) . .
C(214) C(215) C(216) 126(5) . .
C(226) C(221) C(222) 124(4) . .
C(221) C(222) C(223) 130(5) . .
C(221) C(226) C(225) 106(5) . .
C(222) C(223) C(224) 112(6) . .
C(223) C(224) C(225) 121(6) . .
C(224) C(225) C(226) 123(5) . .
C(316) C(311) C(312) 108(4) . .
C(311) C(312) C(313) 131(5) . .
C(311) C(316) C(315) 130(4) . .
C(312) C(313) C(314) 116(5) . .
C(313) C(314) C(315) 116(5) . .
C(314) C(315) C(316) 113(5) . .
C(332) C(327) C(328) 120(4) . .
C(327) C(328) C(329) 119(5) . .
C(327) C(332) C(331) 119(4) . .
C(328) C(329) C(330) 119(5) . .
C(329) C(330) C(331) 120(4) . .
C(330) C(331) C(332) 120(5) . .
P(1) C(41) H(69) 109.1287 . .
P(1) C(41) H(70) 109.5003 . .
P(2) C(42) H(54) 106.8294 . .
P(2) C(42) H(53) 107.3836 . .
P(3) C(47) H(62) 100.7797 . .
P(3) C(47) H(61) 101.9737 . .
C(12) C(13) H(44) 119.5580 . .
C(12) C(17) H(47) 108.5512 . .
C(12) C(17) H(49) 110.3884 . .
C(12) C(17) H(48) 109.4431 . .
H(44) C(13) C(14) 119.4000 . .
C(13) C(14) H(45) 121.7900 . .
C(14) C(15) H(46) 116.0679 . .
H(45) C(14) C(15) 121.8063 . .
H(46) C(15) C(16) 115.9797 . .
C(16) C(18) H(52) 106.8296 . .
C(16) C(18) H(50) 109.2224 . .
C(16) C(18) H(51) 109.5428 . .
H(49) C(17) H(47) 109.4720 . .
H(48) C(17) H(47) 109.9371 . .
H(49) C(17) H(48) 109.0393 . .
H(52) C(18) H(50) 109.4696 . .
H(51) C(18) H(50) 109.6602 . .
H(52) C(18) H(51) 112.0463 . .
C(22) C(23) H(35) 117.7470 . .
C(22) C(27) H(38) 108.0419 . .
C(22) C(27) H(39) 109.4070 . .
C(22) C(27) H(40) 112.2931 . .
H(35) C(23) C(24) 117.5662 . .
C(23) C(24) H(36) 123.0004 . .
H(36) C(24) C(25) 123.4470 . .
C(24) C(25) H(37) 122.4375 . .
H(37) C(25) C(26) 122.3482 . .
C(26) C(28) H(43) 106.3138 . .
C(26) C(28) H(41) 113.2655 . .
C(26) C(28) H(42) 109.3754 . .
H(39) C(27) H(38) 110.3097 . .
H(40) C(27) H(38) 109.4878 . .
H(40) C(27) H(39) 107.3076 . .
H(43) C(28) H(41) 109.4767 . .
H(42) C(28) H(41) 107.4672 . .
H(43) C(28) H(42) 110.9832 . .
C(32) C(33) H(26) 114.4014 . .
C(32) C(37) H(29) 106.3875 . .
C(32) C(37) H(31) 109.3531 . .
C(32) C(37) H(30) 109.6645 . .
H(26) C(33) C(34) 114.1711 . .
C(33) C(34) H(27) 126.8259 . .
C(34) C(35) H(28) 120.2426 . .
H(27) C(34) C(35) 126.6371 . .
H(28) C(35) C(36) 120.4893 . .
C(36) C(38) H(32) 107.8798 . .
C(36) C(38) H(34) 108.0061 . .
C(36) C(38) H(33) 109.5447 . .
H(31) C(37) H(29) 109.4831 . .
H(30) C(37) H(29) 110.9449 . .
H(31) C(37) H(30) 110.8956 . .
H(34) C(38) H(32) 109.4901 . .
H(33) C(38) H(32) 110.2789 . .
H(34) C(38) H(33) 111.5427 . .
C(41) C(46) H(66) 133.2009 55502 55502
C(41) C(46) H(65) 83.0629 55502 55502
H(69) C(41) C(46) 133.4021 . 55502
H(70) C(41) C(46) 75.8179 . 55502
H(70) C(41) H(69) 109.6717 . .
C(42) C(43) H(55) 109.2973 . .
H(54) C(42) C(43) 106.5872 . .
H(53) C(42) C(43) 107.5755 . .
C(42) C(43) H(56) 108.2965 . .
H(54) C(42) H(53) 109.4632 . .
H(55) C(43) C(44) 108.9813 . .
H(56) C(43) C(44) 108.8317 . .
C(43) C(44) H(58) 105.6446 . .
C(43) C(44) H(57) 105.8389 . .
H(56) C(43) H(55) 109.4670 . .
H(58) C(44) C(45) 105.7835 . .
H(57) C(44) C(45) 105.6690 . .
C(44) C(45) H(59) 109.7487 . .
C(44) C(45) H(60) 109.6661 . .
H(58) C(44) H(57) 109.4594 . .
H(59) C(45) C(46) 109.5908 . .
H(60) C(45) C(46) 109.6339 . .
C(45) C(46) H(66) 107.1360 . .
C(45) C(46) H(65) 110.5782 . .
H(60) C(45) H(59) 109.4569 . .
H(66) C(46) C(41) 133.2009 . 55502
H(65) C(46) C(41) 83.0629 . 55502
C(46) C(41) H(69) 133.4021 55502 55502
C(46) C(41) H(70) 75.8179 55502 55502
H(66) C(46) H(65) 109.4749 . .
H(62) C(47) C(48) 98.1594 . .
H(61) C(47) C(48) 105.6261 . .
C(47) C(48) H(63) 105.1598 . .
C(47) C(48) H(64) 102.7527 . .
H(62) C(47) H(61) 109.4605 . .
C(48) C(49) H(67) 93.0276 . .
H(63) C(48) C(49) 107.4555 . .
H(64) C(48) C(49) 102.1976 . .
C(48) C(49) H(68) 97.0434 . .
H(64) C(48) H(63) 109.4557 . .
H(67) C(49) C(49) 96.8041 . 55502
H(68) C(49) C(49) 97.5274 . 55502
C(49) C(49) H(68) 97.5274 55502 55502
C(49) C(49) H(67) 96.8041 55502 55502
H(67) C(49) H(68) 109.4569 . .
C(111) C(112) H(1) 118.3021 . .
C(111) C(116) H(5) 122.0178 . .
H(1) C(112) C(113) 118.2570 . .
C(112) C(113) H(2) 122.5496 . .
H(2) C(113) C(114) 122.5982 . .
C(113) C(114) H(3) 116.2434 . .
C(114) C(115) H(4) 119.3759 . .
H(3) C(114) C(115) 116.2889 . .
C(115) C(116) H(5) 121.7833 . .
H(4) C(115) C(116) 119.5092 . .
C(121) C(122) H(6) 115.3573 . .
C(121) C(126) H(10) 118.5735 . .
H(6) C(122) C(123) 115.1835 . .
C(122) C(123) H(7) 125.7387 . .
H(7) C(123) C(124) 125.7443 . .
C(123) C(124) H(8) 115.1427 . .
C(124) C(125) H(9) 122.2498 . .
H(8) C(124) C(125) 115.0937 . .
C(125) C(126) H(10) 118.6581 . .
H(9) C(125) C(126) 122.1950 . .
C(211) C(212) H(11) 125.2373 . .
C(211) C(216) H(15) 122.3433 . .
H(11) C(212) C(213) 124.9738 . .
C(212) C(213) H(12) 118.2340 . .
H(12) C(213) C(214) 118.0758 . .
C(213) C(214) H(13) 119.2712 . .
C(214) C(215) H(14) 116.8707 . .
H(13) C(214) C(215) 119.1324 . .
C(215) C(216) H(15) 122.4134 . .
H(14) C(215) C(216) 116.7505 . .
C(221) C(222) H(16) 114.6028 . .
C(221) C(226) H(20) 126.9639 . .
H(16) C(222) C(223) 114.7470 . .
C(222) C(223) H(17) 123.7405 . .
H(17) C(223) C(224) 123.9589 . .
C(223) C(224) H(18) 119.2588 . .
C(224) C(225) H(19) 117.8245 . .
H(18) C(224) C(225) 119.6651 . .
C(225) C(226) H(20) 126.6228 . .
H(19) C(225) C(226) 118.2928 . .
C(311) C(312) H(21) 114.0183 . .
C(311) C(316) H(25) 114.8622 . .
H(21) C(312) C(313) 114.0722 . .
C(312) C(313) H(22) 122.0145 . .
H(22) C(313) C(314) 121.9385 . .
C(313) C(314) H(23) 121.6946 . .
C(314) C(315) H(24) 123.2442 . .
H(23) C(314) C(315) 121.6393 . .
C(315) C(316) H(25) 114.8324 . .
H(24) C(315) C(316) 123.1019 . .
C(327) C(328) H(333) 120(8) . .
C(327) C(332) H(337) 120(8) . .
H(333) C(328) C(329) 119(9) . .
C(328) C(329) H(334) 120(8) . .
H(334) C(329) C(330) 120(7) . .
C(329) C(330) H(335) 120(8) . .
C(330) C(331) H(336) 120(8) . .
H(335) C(330) C(331) 119(8) . .
C(331) C(332) H(337) 119(9) . .
H(336) C(331) C(332) 119(9) . .

loop_
_geom_bond_atom_site_label_1
_geom_bond_atom_site_label_2
_geom_bond_distance
_geom_bond_site_symmetry_2
Hg(1) Hg(1) 2.826(2) 55502
Hg(1) Pt(1) 2.937(3) .
Hg(1) Pt(2) 2.858(3) .
Hg(1) Pt(3) 2.980(3) .
Pt(1) Pt(2) 2.643(4) .
Pt(1) Pt(3) 2.647(3) .
Pt(1) P(1) 2.25(2) .
Pt(1) C(1) 2.18(6) .
Pt(1) C(3) 1.98(5) .
Pt(2) Pt(3) 2.627(4) .
Pt(2) P(2) 2.22(2) .
Pt(2) C(1) 2.26(5) .
Pt(2) C(2) 2.03(6) .
Pt(3) P(3) 2.20(2) .
Pt(3) C(2) 2.11(7) .
Pt(3) C(3) 1.92(5) .
P(1) C(41) 1.92(6) .
P(1) C(111) 1.71(4) .
P(1) C(121) 1.71(6) .
P(2) C(42) 1.81(5) .
P(2) C(211) 1.85(4) .
P(2) C(221) 1.80(5) .
P(3) C(47) 1.81(9) .
P(3) C(311) 1.79(5) .
P(3) C(327) 1.70(6) .
N(1) C(1) 1.14(7) .
N(1) C(11) 1.33(7) .
N(2) C(2) 1.22(7) .
N(2) C(21) 1.43(8) .
N(3) C(3) 1.12(7) .
N(3) C(31) 1.58(7) .
C(11) C(12) 1.54(9) .
C(11) C(16) 1.42(7) .
C(12) C(13) 1.24(7) .
C(12) C(17) 1.70(6) .
C(13) C(14) 1.41(6) .
C(14) C(15) 1.38(9) .
C(15) C(16) 1.50(8) .
C(16) C(18) 1.42(7) .
C(21) C(22) 1.5(1) .
C(21) C(26) 1.3(1) .
C(22) C(23) 1.34(9) .
C(22) C(27) 1.40(7) .
C(23) C(24) 1.5(1) .
C(24) C(25) 1.5(1) .
C(25) C(26) 1.3(1) .
C(26) C(28) 1.54(9) .
C(31) C(32) 1.37(9) .
C(31) C(36) 1.48(6) .
C(32) C(33) 1.24(9) .
C(32) C(37) 1.60(7) .
C(33) C(34) 1.45(6) .
C(34) C(35) 1.50(8) .
C(35) C(36) 1.30(7) .
C(36) C(38) 1.71(9) .
C(41) P(1) 1.92(6) .
C(41) C(46) 1.56(5) 55502
C(42) C(43) 1.62(6) .
C(43) C(44) 1.38(8) .
C(44) C(43) 1.38(8) .
C(44) C(45) 1.55(6) .
C(45) C(44) 1.55(6) .
C(45) C(46) 1.53(8) .
C(46) C(41) 1.56(5) 55502
C(47) C(48) 1.1(1) .
C(48) C(49) 1.5(1) .
C(49) C(49) 1.3(1) 55502
C(111) C(112) 1.40(6) .
C(111) C(116) 1.41(8) .
C(112) C(113) 1.53(6) .
C(113) C(114) 1.2(1) .
C(114) C(115) 1.38(9) .
C(115) C(116) 1.47(6) .
C(121) C(122) 1.31(7) .
C(121) C(126) 1.61(8) .
C(122) C(123) 1.49(9) .
C(123) C(124) 1.52(8) .
C(124) C(125) 1.29(7) .
C(125) C(124) 1.29(7) .
C(125) C(126) 1.40(9) .
C(126) C(125) 1.40(9) .
C(211) C(212) 1.57(6) .
C(211) C(216) 1.42(6) .
C(212) C(213) 1.39(6) .
C(213) C(214) 1.37(8) .
C(214) C(215) 1.29(7) .
C(215) C(216) 1.32(5) .
C(221) C(222) 1.25(9) .
C(221) C(226) 1.29(7) .
C(222) C(223) 1.38(8) .
C(223) C(224) 1.30(9) .
C(224) C(225) 1.3(1) .
C(225) C(226) 1.62(8) .
C(226) C(221) 1.29(7) .
C(226) C(225) 1.62(8) .
C(311) C(312) 1.38(6) .
C(311) C(316) 1.29(8) .
C(312) C(313) 1.3(1) .
C(313) C(314) 1.4(1) .
C(314) C(315) 1.53(7) .
C(315) C(316) 1.43(9) .
C(327) C(328) 1.40(9) .
C(327) C(332) 1.4(1) .
C(328) C(329) 1.40(8) .
C(329) C(330) 1.4(1) .
C(330) C(331) 1.40(9) .
C(331) C(332) 1.40(8) .
C(13) H(44) 0.9499 .
C(14) H(45) 0.9500 .
C(15) H(46) 0.9500 .
C(17) H(47) 0.9500 .
C(17) H(48) 0.9501 .
C(17) H(49) 0.9500 .
C(18) H(50) 0.9499 .
C(18) H(51) 0.9499 .
C(18) H(52) 0.9499 .
C(23) H(35) 0.9500 .
C(24) H(36) 0.9501 .
C(25) H(37) 0.9501 .
C(27) H(38) 0.9499 .
C(27) H(39) 0.9500 .
C(27) H(40) 0.9501 .
C(28) H(41) 0.9501 .
C(28) H(42) 0.9501 .
C(28) H(43) 0.9501 .
C(33) H(26) 0.9498 .
C(34) H(27) 0.9500 .
C(35) H(28) 0.9500 .
C(37) H(29) 0.9501 .
C(37) H(30) 0.9500 .
C(37) H(31) 0.9500 .
C(38) H(32) 0.9499 .
C(38) H(33) 0.9501 .
C(38) H(34) 0.9500 .
C(41) H(69) 0.9499 .
C(41) H(70) 0.9499 .
C(42) H(53) 0.9501 .
C(42) H(54) 0.9500 .
C(43) H(55) 0.9501 .
C(43) H(56) 0.9499 .
C(44) H(57) 0.9499 .
C(44) H(58) 0.9501 .
C(45) H(59) 0.9500 .
C(45) H(60) 0.9501 .
C(46) H(65) 0.9500 .
C(46) H(66) 0.9499 .
C(47) H(61) 0.9500 .
C(47) H(62) 0.9499 .
C(48) H(63) 0.9500 .
C(48) H(64) 0.9500 .
C(49) H(68) 0.9500 .
C(49) H(67) 0.9499 .
C(112) H(1) 0.9498 .
C(113) H(2) 0.9501 .
C(114) H(3) 0.9500 .
C(115) H(4) 0.9502 .
C(116) H(5) 0.9499 .
C(122) H(6) 0.9500 .
C(123) H(7) 0.9500 .
C(124) H(8) 0.9499 .
C(125) H(9) 0.9501 .
C(126) H(10) 0.9500 .
C(212) H(11) 0.9500 .
C(213) H(12) 0.9500 .
C(214) H(13) 0.9499 .
C(215) H(14) 0.9501 .
C(216) H(15) 0.9501 .
C(222) H(16) 0.9499 .
C(223) H(17) 0.9500 .
C(224) H(18) 0.9499 .
C(225) H(19) 0.9501 .
C(226) H(20) 0.9499 .
C(312) H(21) 0.9498 .
C(313) H(22) 0.9499 .
C(314) H(23) 0.9500 .
C(315) H(24) 0.9501 .
C(316) H(25) 0.9500 .
C(328) H(333) 0.95(8) .
C(329) H(334) 0.95(9) .
C(330) H(335) 0.95(9) .
C(331) H(336) 0.95(8) .
C(332) H(337) 0.95(8) .
H(9) C(125) 0.9501 .
H(16) C(222) 0.9499 .
H(20) C(226) 0.9499 .
H(30) C(37) 0.9500 .
H(57) C(44) 0.9499 .
H(58) C(44) 0.9501 .
H(60) C(45) 0.9501 .
H(63) C(48) 0.9500 .
H(69) C(41) 0.9499 .
H(70) C(41) 0.9499 .
